data_7007846
loop_
_publ_author_name
'Taylor, Thomas J.'
'Burress, Charlotte N.'
'Pandey, Laxman'
'Gabba\"i, Fran\,cois P'

_publ_section_title
;
 Structural and photophysical studies of phenanthrene adducts involving
 C6F5HgCl and [o-C6F4Hg]3.
;
_journal_issue 39
_journal_name_full 'Dalton transactions (Cambridge, England : 2003)'
_journal_page_first 4654
_journal_page_last 4656
_journal_paper_doi 10.1039/b611564k
_journal_year 2006
_chemical_formula_moiety 'Cl Hg C6 F5, C14 H10'
_chemical_formula_sum 'C20 H10 Cl F5 Hg'
_chemical_formula_weight 581.32
_chemical_name_common pentafluorophenylHgCl/phenanthrene
_chemical_name_systematic
;
?
;
_space_group_IT_number 2
_symmetry_cell_setting triclinic
_symmetry_space_group_name_Hall '-P 1'
_symmetry_space_group_name_H-M 'P -1'
_atom_sites_solution_hydrogens geom
_atom_sites_solution_primary direct
_atom_sites_solution_secondary difmap
_audit_creation_method SHELXL-97
_cell_angle_alpha 86.437(3)
_cell_angle_beta 85.845(4)
_cell_angle_gamma 80.699(5)
_cell_formula_units_Z 2
_cell_length_a 6.8616(13)
_cell_length_b 7.0831(15)
_cell_length_c 17.709(4)
_cell_measurement_temperature 110(2)
_cell_volume 846.0(3)
_computing_structure_refinement 'SHELXL-97 (Sheldrick, 1997)'
_computing_structure_solution 'SHELXS-97 (Sheldrick, 1990)'
_diffrn_ambient_temperature 110(2)
_diffrn_measured_fraction_theta_full 0.874
_diffrn_measured_fraction_theta_max 0.874
_diffrn_radiation_monochromator graphite
_diffrn_radiation_source 'fine-focus sealed tube'
_diffrn_radiation_type MoK\a
_diffrn_radiation_wavelength 0.71073
_diffrn_reflns_av_R_equivalents 0.0650
_diffrn_reflns_av_sigmaI/netI 0.1806
_diffrn_reflns_limit_h_max 8
_diffrn_reflns_limit_h_min -8
_diffrn_reflns_limit_k_max 5
_diffrn_reflns_limit_k_min -9
_diffrn_reflns_limit_l_max 22
_diffrn_reflns_limit_l_min -20
_diffrn_reflns_number 4319
_diffrn_reflns_theta_full 27.72
_diffrn_reflns_theta_max 27.72
_diffrn_reflns_theta_min 2.31
_exptl_absorpt_coefficient_mu 9.308
_exptl_absorpt_correction_T_max 1
_exptl_absorpt_correction_T_min 0.176868
_exptl_absorpt_correction_type multi-scan
_exptl_crystal_colour clear
_exptl_crystal_density_diffrn 2.282
_exptl_crystal_density_method 'not measured'
_exptl_crystal_description block
_exptl_crystal_F_000 544
_exptl_crystal_size_max 0.15
_exptl_crystal_size_mid 0.11
_exptl_crystal_size_min 0.08
_refine_diff_density_max 4.093
_refine_diff_density_min -3.379
_refine_diff_density_rms 0.364
_refine_ls_extinction_method none
_refine_ls_goodness_of_fit_ref 0.992
_refine_ls_hydrogen_treatment mixed
_refine_ls_matrix_type full
_refine_ls_number_parameters 244
_refine_ls_number_reflns 3463
_refine_ls_number_restraints 108
_refine_ls_restrained_S_all 0.977
_refine_ls_R_factor_all 0.1103
_refine_ls_R_factor_gt 0.0721
_refine_ls_shift/su_max 0.000
_refine_ls_shift/su_mean 0.000
_refine_ls_structure_factor_coef Fsqd
_refine_ls_weighting_details 'calc w=1/[\s^2^(Fo^2^)+(0.0610P)^2^+0.0000P] where P=(Fo^2^+2Fc^2^)/3'
_refine_ls_weighting_scheme calc
_refine_ls_wR_factor_gt 0.1505
_refine_ls_wR_factor_ref 0.1923
_reflns_number_gt 2282
_reflns_number_total 3463
_reflns_threshold_expression >2sigma(I)
_cod_data_source_file b611564k.txt
_cod_data_source_block lwersad2
_cod_original_sg_symbol_H-M P-1
_cod_database_code 7007846

loop_
_symmetry_equiv_pos_as_xyz
'x, y, z'
'-x, -y, -z'

loop_
_atom_site_label
_atom_site_type_symbol
_atom_site_fract_x
_atom_site_fract_y
_atom_site_fract_z
_atom_site_U_iso_or_equiv
_atom_site_adp_type
_atom_site_occupancy
_atom_site_symmetry_multiplicity
_atom_site_calc_flag
_atom_site_refinement_flags
_atom_site_disorder_assembly
_atom_site_disorder_group
Hg1 Hg 0.05042(9) 0.21923(9) 0.41007(3) 0.0282(2) Uani 1 1 d . . .
Cl1 Cl -0.0122(7) 0.2413(6) 0.5387(2) 0.0405(11) Uani 1 1 d . . .
F2 F 0.2239(15) -0.1254(13) 0.3039(5) 0.038(3) Uani 1 1 d . . .
F3 F 0.3120(16) -0.1315(14) 0.1529(5) 0.041(3) Uani 1 1 d . . .
F4 F 0.2552(15) 0.1971(14) 0.0643(5) 0.037(2) Uani 1 1 d . . .
F5 F 0.1061(15) 0.5355(13) 0.1276(5) 0.039(3) Uani 1 1 d . . .
F6 F 0.0127(15) 0.5407(13) 0.2791(5) 0.039(3) Uani 1 1 d . . .
C1 C 0.121(3) 0.208(2) 0.2961(8) 0.029(3) Uani 1 1 d U . .
C2 C 0.198(3) 0.042(2) 0.2605(9) 0.033(3) Uani 1 1 d U . .
C3 C 0.236(3) 0.036(2) 0.1838(9) 0.031(4) Uani 1 1 d . . .
C4 C 0.207(2) 0.204(3) 0.1398(9) 0.031(4) Uani 1 1 d . . .
C5 C 0.137(3) 0.370(2) 0.1699(9) 0.033(4) Uani 1 1 d . . .
C6 C 0.085(3) 0.371(2) 0.2478(9) 0.034(3) Uani 1 1 d U . .
C7 C 0.633(2) 0.423(3) 0.1392(9) 0.0330(12) Uani 1 1 d U . .
H7 H 0.5802 0.5473 0.1557 0.040 Uiso 1 1 calc R . .
C8 C 0.689(2) 0.402(3) 0.0643(10) 0.0335(12) Uani 1 1 d U . .
H8 H 0.6821 0.5118 0.0305 0.040 Uiso 1 1 calc R . .
C9 C 0.755(2) 0.223(3) 0.0368(10) 0.0336(12) Uani 1 1 d U . .
H9 H 0.7867 0.2086 -0.0159 0.040 Uiso 1 1 calc R . .
C10 C 0.775(2) 0.063(3) 0.0873(10) 0.0334(12) Uani 1 1 d U . .
H10 H 0.8227 -0.0607 0.0691 0.040 Uiso 1 1 calc R . .
C11 C 0.750(2) -0.085(3) 0.2181(9) 0.0324(11) Uani 1 1 d U . .
H11 H 0.8010 -0.2067 0.1992 0.039 Uiso 1 1 calc R . .
C12 C 0.701(2) -0.068(3) 0.2937(9) 0.0320(11) Uani 1 1 d U . .
H12 H 0.7202 -0.1786 0.3271 0.038 Uiso 1 1 calc R . .
C13 C 0.573(2) 0.132(3) 0.4011(9) 0.0321(12) Uani 1 1 d U . .
H13 H 0.5900 0.0205 0.4343 0.039 Uiso 1 1 calc R . .
C14 C 0.502(2) 0.305(2) 0.4299(10) 0.0323(12) Uani 1 1 d U . .
H14 H 0.4727 0.3137 0.4829 0.039 Uiso 1 1 calc R . .
C15 C 0.471(2) 0.471(3) 0.3815(9) 0.0323(12) Uani 1 1 d U . .
H15 H 0.4117 0.5902 0.4008 0.039 Uiso 1 1 calc R . .
C16 C 0.529(2) 0.457(3) 0.3060(9) 0.0322(12) Uani 1 1 d U . .
H16 H 0.5171 0.5704 0.2742 0.039 Uiso 1 1 calc R . .
C17 C 0.724(2) 0.084(3) 0.1661(10) 0.0328(11) Uani 1 1 d U . .
C18 C 0.652(2) 0.263(2) 0.1945(9) 0.0327(11) Uani 1 1 d U . .
C19 C 0.622(2) 0.114(3) 0.3235(9) 0.0320(11) Uani 1 1 d U . .
C20 C 0.604(2) 0.281(3) 0.2734(9) 0.0322(11) Uani 1 1 d U . .

loop_
_atom_site_aniso_label
_atom_site_aniso_U_11
_atom_site_aniso_U_22
_atom_site_aniso_U_33
_atom_site_aniso_U_23
_atom_site_aniso_U_13
_atom_site_aniso_U_12
Hg1 0.0305(4) 0.0299(4) 0.0223(3) 0.0024(2) -0.0040(3) 0.0006(3)
Cl1 0.055(3) 0.034(2) 0.028(2) 0.0013(17) 0.001(2) 0.006(2)
F2 0.061(7) 0.025(5) 0.028(5) 0.000(4) -0.006(5) 0.000(5)
F3 0.052(7) 0.034(6) 0.040(5) -0.008(4) -0.012(5) -0.006(5)
F4 0.045(6) 0.051(6) 0.017(4) 0.005(4) -0.009(4) -0.012(5)
F5 0.048(6) 0.033(5) 0.034(5) 0.014(4) -0.007(5) -0.003(5)
F6 0.055(7) 0.025(5) 0.030(5) -0.004(4) -0.003(5) 0.012(5)
C1 0.039(7) 0.025(6) 0.025(6) 0.001(5) -0.019(6) -0.002(6)
C2 0.041(8) 0.028(7) 0.031(7) 0.006(6) -0.015(6) -0.004(7)
C3 0.037(10) 0.024(9) 0.036(9) -0.005(7) -0.002(8) -0.012(8)
C4 0.025(9) 0.047(11) 0.023(8) 0.000(7) -0.008(7) -0.012(8)
C5 0.033(10) 0.030(9) 0.036(9) 0.009(7) -0.016(8) -0.004(8)
C6 0.049(8) 0.021(7) 0.032(7) 0.000(6) -0.011(7) -0.003(7)
C7 0.020(2) 0.043(3) 0.040(2) 0.001(2) -0.009(2) -0.015(2)
C8 0.021(2) 0.043(3) 0.040(3) 0.001(2) -0.009(2) -0.015(2)
C9 0.021(2) 0.043(3) 0.040(3) 0.001(2) -0.009(2) -0.015(2)
C10 0.021(2) 0.043(3) 0.040(2) 0.001(2) -0.009(2) -0.015(2)
C11 0.019(2) 0.042(3) 0.040(2) 0.001(2) -0.010(2) -0.016(2)
C12 0.019(2) 0.042(3) 0.039(2) 0.001(2) -0.010(2) -0.016(2)
C13 0.019(2) 0.042(3) 0.039(2) 0.001(2) -0.010(2) -0.016(2)
C14 0.019(2) 0.043(3) 0.039(3) 0.000(2) -0.010(2) -0.016(2)
C15 0.019(2) 0.043(3) 0.040(3) 0.000(2) -0.010(2) -0.016(2)
C16 0.019(2) 0.042(3) 0.040(2) 0.000(2) -0.009(2) -0.016(2)
C17 0.020(2) 0.043(3) 0.040(2) 0.001(2) -0.009(2) -0.016(2)
C18 0.020(2) 0.043(3) 0.040(2) 0.001(2) -0.009(2) -0.016(2)
C19 0.019(2) 0.042(3) 0.039(2) 0.001(2) -0.010(2) -0.016(2)
C20 0.019(2) 0.042(3) 0.040(2) 0.000(2) -0.009(2) -0.016(2)

loop_
_atom_type_symbol
_atom_type_description
_atom_type_scat_dispersion_real
_atom_type_scat_dispersion_imag
_atom_type_scat_source
C C 0.0033 0.0016 'International Tables Vol C Tables 4.2.6.8 and 6.1.1.4'
H H 0.0000 0.0000 'International Tables Vol C Tables 4.2.6.8 and 6.1.1.4'
F F 0.0171 0.0103 'International Tables Vol C Tables 4.2.6.8 and 6.1.1.4'
Cl Cl 0.1484 0.1585 'International Tables Vol C Tables 4.2.6.8 and 6.1.1.4'
Hg Hg -2.3894 9.2266 'International Tables Vol C Tables 4.2.6.8 and 6.1.1.4'

loop_
_geom_angle_atom_site_label_1
_geom_angle_atom_site_label_2
_geom_angle_atom_site_label_3
_geom_angle
_geom_angle_site_symmetry_1
_geom_angle_site_symmetry_3
_geom_angle_publ_flag
C1 Hg1 Cl1 176.5(5) . . ?
C2 C1 C6 114.9(15) . . ?
C2 C1 Hg1 124.0(11) . . ?
C6 C1 Hg1 121.1(12) . . ?
F2 C2 C3 119.0(15) . . ?
F2 C2 C1 117.8(14) . . ?
C3 C2 C1 123.0(14) . . ?
F3 C3 C2 119.8(14) . . ?
F3 C3 C4 121.0(15) . . ?
C2 C3 C4 119.1(16) . . ?
C5 C4 F4 120.1(15) . . ?
C5 C4 C3 121.5(16) . . ?
F4 C4 C3 118.3(16) . . ?
C4 C5 F5 122.3(16) . . ?
C4 C5 C6 118.5(14) . . ?
F5 C5 C6 119.1(16) . . ?
F6 C6 C1 118.1(15) . . ?
F6 C6 C5 118.9(13) . . ?
C1 C6 C5 122.7(16) . . ?
C8 C7 C18 122.0(17) . . ?
C7 C8 C9 121.2(16) . . ?
C8 C9 C10 119.1(17) . . ?
C9 C10 C17 120.3(17) . . ?
C12 C11 C17 120.3(17) . . ?
C11 C12 C19 121.0(15) . . ?
C14 C13 C19 121.2(16) . . ?
C13 C14 C15 120.4(17) . . ?
C16 C15 C14 118.7(17) . . ?
C15 C16 C20 123.0(16) . . ?
C18 C17 C10 121.3(15) . . ?
C18 C17 C11 119.4(16) . . ?
C10 C17 C11 119.3(16) . . ?
C17 C18 C20 120.5(15) . . ?
C17 C18 C7 116.0(16) . . ?
C20 C18 C7 123.5(16) . . ?
C13 C19 C20 119.9(16) . . ?
C13 C19 C12 121.0(15) . . ?
C20 C19 C12 119.0(16) . . ?
C16 C20 C18 123.6(15) . . ?
C16 C20 C19 116.6(16) . . ?
C18 C20 C19 119.7(16) . . ?

loop_
_geom_bond_atom_site_label_1
_geom_bond_atom_site_label_2
_geom_bond_distance
_geom_bond_site_symmetry_2
_geom_bond_publ_flag
Hg1 C1 2.045(15) . ?
Hg1 Cl1 2.298(4) . ?
F2 C2 1.365(17) . ?
F3 C3 1.348(18) . ?
F4 C4 1.357(17) . ?
F5 C5 1.348(17) . ?
F6 C6 1.362(18) . ?
C1 C2 1.38(2) . ?
C1 C6 1.39(2) . ?
C2 C3 1.37(2) . ?
C3 C4 1.38(2) . ?
C4 C5 1.32(2) . ?
C5 C6 1.40(2) . ?
C7 C8 1.36(2) . ?
C7 C18 1.45(2) . ?
C8 C9 1.38(2) . ?
C9 C10 1.39(2) . ?
C10 C17 1.42(2) . ?
C11 C12 1.36(2) . ?
C11 C17 1.46(2) . ?
C12 C19 1.43(2) . ?
C13 C14 1.36(2) . ?
C13 C19 1.40(2) . ?
C14 C15 1.41(2) . ?
C15 C16 1.37(2) . ?
C16 C20 1.41(2) . ?
C17 C18 1.39(2) . ?
C18 C20 1.42(2) . ?
C19 C20 1.43(2) . ?

loop_
_cod_related_entry_id
_cod_related_entry_database
_cod_related_entry_code
1 ChemSpider 30652707
